data_7111235
loop_
_publ_author_name
'Morilla, M. Esther'
'Morfes, Galanda'
'Nicasio, M. Carmen'
'Belderrain, Tom\'as R.'
'D\'iaz-Requejo, M. Mar'
'Graiff, Claudia'
'Tiripicchio, Antonio'
'S\'anchez-Delgado, Roberto'
'P\'erez, Pedro J.'

_publ_section_title
;
 Intramolecular dealkylation of chelating diamines with Ru(ii) complexes
;
_journal_issue 17
_journal_name_full 'Chemical Communications'
_journal_page_first 1848
_journal_page_last 1849
_journal_paper_doi 10.1039/b205078a
_journal_year 2002
_chemical_formula_sum 'C14 H28 Cl2 N2 Ru'
_chemical_formula_weight 396.35
_chemical_name_systematic ?
_space_group_IT_number 15
_symmetry_cell_setting monoclinic
_symmetry_space_group_name_Hall '-C 2yc'
_symmetry_space_group_name_H-M 'C 1 2/c 1'
_atom_sites_solution_hydrogens geom
_atom_sites_solution_primary direct
_atom_sites_solution_secondary difmap
_audit_creation_method SHELXL-97
_cell_angle_alpha 90.00
_cell_angle_beta 106.12(5)
_cell_angle_gamma 90.00
_cell_formula_units_Z 4
_cell_length_a 10.548(5)
_cell_length_b 15.762(5)
_cell_length_c 10.797(5)
_cell_measurement_temperature 293(2)
_cell_volume 1724.5(13)
_computing_structure_refinement 'SHELXL-97 (Sheldrick, 1997)'
_computing_structure_solution 'SHELXS-97 (Sheldrick, 1990)'
_diffrn_ambient_temperature 293(2)
_diffrn_measured_fraction_theta_full 0.913
_diffrn_measured_fraction_theta_max 0.913
_diffrn_measurement_device_type 'BRUKER CCD SMART 1000'
_diffrn_measurement_method 'area detector'
_diffrn_radiation_monochromator graphite
_diffrn_radiation_source 'fine-focus sealed tube'
_diffrn_radiation_type MoK\a
_diffrn_radiation_wavelength 0.71073
_diffrn_reflns_av_R_equivalents 0.0292
_diffrn_reflns_av_sigmaI/netI 0.0244
_diffrn_reflns_limit_h_max 15
_diffrn_reflns_limit_h_min -15
_diffrn_reflns_limit_k_max 22
_diffrn_reflns_limit_k_min -14
_diffrn_reflns_limit_l_max 14
_diffrn_reflns_limit_l_min -15
_diffrn_reflns_theta_full 31.52
_diffrn_reflns_theta_max 31.52
_diffrn_reflns_theta_min 2.39
_diffrn_standards_decay_% 2.84
_exptl_absorpt_coefficient_mu 1.209
_exptl_absorpt_correction_type 'SADABS (software BRUKER)'
_exptl_crystal_colour orange
_exptl_crystal_density_diffrn 1.527
_exptl_crystal_density_method 'not measured'
_exptl_crystal_description prismatic
_exptl_crystal_F_000 816
_exptl_crystal_size_max 0.21
_exptl_crystal_size_mid 0.12
_exptl_crystal_size_min 0.16
_refine_diff_density_max 1.070
_refine_diff_density_min -1.197
_refine_diff_density_rms 0.096
_refine_ls_extinction_method none
_refine_ls_goodness_of_fit_ref 1.051
_refine_ls_hydrogen_treatment mixed
_refine_ls_matrix_type full
_refine_ls_number_parameters 93
_refine_ls_number_reflns 2622
_refine_ls_number_restraints 0
_refine_ls_restrained_S_all 1.051
_refine_ls_R_factor_all 0.0361
_refine_ls_R_factor_gt 0.0321
_refine_ls_shift/su_max 0.002
_refine_ls_shift/su_mean 0.000
_refine_ls_structure_factor_coef Fsqd
_refine_ls_weighting_details 'calc w=1/[\s^2^(Fo^2^)+(0.0569P)^2^+1.0958P] where P=(Fo^2^+2Fc^2^)/3'
_refine_ls_weighting_scheme calc
_refine_ls_wR_factor_gt 0.0853
_refine_ls_wR_factor_ref 0.0887
_reflns_number_gt 2373
_reflns_number_total 2622
_reflns_threshold_expression >2sigma(I)
_cod_data_source_file b205078asup1.cif
_cod_data_source_block em1f
_cod_depositor_comments
;
The following automatic conversions were performed:
'_atom_site_symetry_multiplicity' tag replaced with
'_atom_site_symmetry_multiplicity'.

Automatic conversion script
Id: cif_correct_tags 1440 2010-10-19 06:21:57Z saulius 
;
_cod_original_sg_symbol_H-M 'C 2/c'
_cod_database_code 7111235

loop_
_symmetry_equiv_pos_as_xyz
'x, y, z'
'-x, y, -z+1/2'
'x+1/2, y+1/2, z'
'-x+1/2, y+1/2, -z+1/2'
'-x, -y, -z'
'x, -y, z-1/2'
'-x+1/2, -y+1/2, -z'
'x+1/2, -y+1/2, z-1/2'

loop_
_atom_site_label
_atom_site_type_symbol
_atom_site_fract_x
_atom_site_fract_y
_atom_site_fract_z
_atom_site_U_iso_or_equiv
_atom_site_adp_type
_atom_site_occupancy
_atom_site_symmetry_multiplicity
_atom_site_calc_flag
_atom_site_refinement_flags
Ru1 Ru 0.5000 0.697889(14) 0.2500 0.02779(9) Uani 1 2 d S
Cl1 Cl 0.73934(5) 0.72614(4) 0.31997(5) 0.04072(14) Uani 1 1 d .
C1 C 0.5327(3) 0.88170(16) 0.1950(3) 0.0470(5) Uani 1 1 d .
H1A H 0.5034 0.9309 0.1406 0.051(6) Uiso 1 1 calc R
H1B H 0.6277 0.8854 0.2304 0.051(6) Uiso 1 1 calc R
C2 C 0.5769(3) 0.79487(17) 0.0195(2) 0.0450(6) Uani 1 1 d .
H2A H 0.5462 0.7453 -0.0336 0.052(6) Uiso 1 1 calc R
H2B H 0.6688 0.7854 0.0657 0.052(6) Uiso 1 1 calc R
C3 C 0.5686(3) 0.8723(2) -0.0692(3) 0.0560(7) Uani 1 1 d .
H3A H 0.6207 0.8620 -0.1279 0.075(6) Uiso 1 1 calc R
H3B H 0.6015 0.9215 -0.0181 0.075(6) Uiso 1 1 calc R
H3C H 0.4784 0.8815 -0.1172 0.075(6) Uiso 1 1 calc R
C4 C 0.6418(3) 0.5235(2) 0.2320(3) 0.0608(8) Uani 1 1 d .
H4A H 0.7278 0.5139 0.2183 0.067(5) Uiso 1 1 calc R
H4B H 0.5903 0.4722 0.2063 0.067(5) Uiso 1 1 calc R
C5 C 0.5739(3) 0.59632(16) 0.1443(2) 0.0418(5) Uani 1 1 d .
H5 H 0.6263 0.6387 0.1242 0.083(9) Uiso 1 1 calc R
C6 C 0.4366(2) 0.60211(17) 0.0928(2) 0.0438(5) Uani 1 1 d .
H6 H 0.4028 0.6470 0.0378 0.083(9) Uiso 1 1 calc R
C7 C 0.3397(3) 0.53829(19) 0.1227(3) 0.0583(7) Uani 1 1 d .
H7A H 0.3495 0.4845 0.0827 0.067(5) Uiso 1 1 calc R
H7B H 0.2505 0.5583 0.0839 0.067(5) Uiso 1 1 calc R
N1 N 0.4987(2) 0.80288(11) 0.11603(18) 0.0341(4) Uani 1 1 d .
H1 H 0.4131 0.8091 0.0690 0.080(14) Uiso 1 1 calc R

loop_
_atom_site_aniso_label
_atom_site_aniso_U_11
_atom_site_aniso_U_22
_atom_site_aniso_U_33
_atom_site_aniso_U_23
_atom_site_aniso_U_13
_atom_site_aniso_U_12
Ru1 0.02453(12) 0.03059(13) 0.02646(12) 0.000 0.00410(8) 0.000
Cl1 0.0256(2) 0.0552(3) 0.0380(3) 0.0002(2) 0.00340(18) 0.0005(2)
C1 0.0542(14) 0.0355(11) 0.0501(13) 0.0035(10) 0.0124(11) -0.0045(11)
C2 0.0376(12) 0.0615(16) 0.0362(11) 0.0090(10) 0.0109(9) 0.0003(10)
C3 0.0477(13) 0.075(2) 0.0437(13) 0.0165(13) 0.0097(11) -0.0146(13)
C4 0.0666(18) 0.0431(14) 0.075(2) 0.0022(13) 0.0229(15) 0.0188(14)
C5 0.0460(12) 0.0364(11) 0.0439(11) -0.0065(9) 0.0141(10) 0.0037(9)
C6 0.0447(12) 0.0433(12) 0.0417(11) -0.0136(9) 0.0093(9) -0.0045(10)
C7 0.0573(16) 0.0481(15) 0.0681(18) -0.0211(13) 0.0152(14) -0.0167(13)
N1 0.0311(9) 0.0383(10) 0.0313(9) 0.0048(6) 0.0062(7) -0.0026(7)

loop_
_atom_type_symbol
_atom_type_description
_atom_type_scat_dispersion_real
_atom_type_scat_dispersion_imag
_atom_type_scat_source
Ru Ru -1.2594 0.8363 'International Tables Vol C Tables 4.2.6.8 and 6.1.1.4'
Cl Cl 0.1484 0.1585 'International Tables Vol C Tables 4.2.6.8 and 6.1.1.4'
C C 0.0033 0.0016 'International Tables Vol C Tables 4.2.6.8 and 6.1.1.4'
N N 0.0061 0.0033 'International Tables Vol C Tables 4.2.6.8 and 6.1.1.4'
H H 0.0000 0.0000 'International Tables Vol C Tables 4.2.6.8 and 6.1.1.4'

loop_
_geom_angle_atom_site_label_1
_geom_angle_atom_site_label_2
_geom_angle_atom_site_label_3
_geom_angle
_geom_angle_site_symmetry_1
_geom_angle_site_symmetry_3
N1 Ru1 N1 82.16(11) . 2_655
N1 Ru1 C5 159.99(9) . 2_655
N1 Ru1 C5 98.23(9) 2_655 2_655
N1 Ru1 C5 98.23(9) . .
N1 Ru1 C5 159.99(9) 2_655 .
C5 Ru1 C5 88.18(14) 2_655 .
N1 Ru1 C6 163.17(9) . 2_655
N1 Ru1 C6 93.62(10) 2_655 2_655
C5 Ru1 C6 36.66(9) 2_655 2_655
C5 Ru1 C6 80.21(10) . 2_655
N1 Ru1 C6 93.62(9) . .
N1 Ru1 C6 163.17(9) 2_655 .
C5 Ru1 C6 80.21(10) 2_655 .
C5 Ru1 C6 36.66(9) . .
C6 Ru1 C6 94.82(15) 2_655 .
N1 Ru1 Cl1 83.37(7) . .
N1 Ru1 Cl1 80.98(6) 2_655 .
C5 Ru1 Cl1 116.53(7) 2_655 .
C5 Ru1 Cl1 79.21(7) . .
C6 Ru1 Cl1 79.87(8) 2_655 .
C6 Ru1 Cl1 114.85(8) . .
N1 Ru1 Cl1 80.98(6) . 2_655
N1 Ru1 Cl1 83.37(7) 2_655 2_655
C5 Ru1 Cl1 79.21(7) 2_655 2_655
C5 Ru1 Cl1 116.53(7) . 2_655
C6 Ru1 Cl1 114.85(8) 2_655 2_655
C6 Ru1 Cl1 79.88(8) . 2_655
Cl1 Ru1 Cl1 159.19(4) . 2_655
N1 C1 C1 110.76(17) . 2_655
N1 C2 C3 114.7(2) . .
C5 C4 C7 114.8(2) . 2_655
C6 C5 C4 123.2(3) . .
C6 C5 Ru1 71.73(14) . .
C4 C5 Ru1 113.05(17) . .
C5 C6 C7 123.4(3) . .
C5 C6 Ru1 71.61(14) . .
C7 C6 Ru1 111.17(17) . .
C6 C7 C4 114.2(2) . 2_655
C1 N1 C2 111.99(19) . .
C1 N1 Ru1 107.12(14) . .
C2 N1 Ru1 119.27(15) . .

loop_
_geom_bond_atom_site_label_1
_geom_bond_atom_site_label_2
_geom_bond_distance
_geom_bond_site_symmetry_2
Ru1 N1 2.1954(18) .
Ru1 N1 2.1954(18) 2_655
Ru1 C5 2.229(2) 2_655
Ru1 C5 2.229(2) .
Ru1 C6 2.230(2) 2_655
Ru1 C6 2.231(2) .
Ru1 Cl1 2.4664(14) .
Ru1 Cl1 2.4664(14) 2_655
C1 N1 1.493(3) .
C1 C1 1.530(5) 2_655
C2 N1 1.504(3) .
C2 C3 1.539(4) .
C4 C5 1.533(4) .
C4 C7 1.545(4) 2_655
C5 C6 1.402(4) .
C6 C7 1.531(4) .
C7 C4 1.545(4) 2_655
